data_1526470
loop_
_publ_author_name
'Schaak, R.E.'
'Mallouk, T.E.'

_publ_section_title
;
 Synthesis, proton exchange, and topochemical dehydration of new
 Ruddlesden-Popper tantalates and titanotantalates
;
_journal_name_full 'Journal of Solid State Chemistry'
_journal_page_first 46
_journal_page_last 54
_journal_volume 155
_journal_year 2000
_chemical_formula_sum 'Ca2.08 H2.88 K1.88 O11.44 Ta2 Ti0.93'
_chemical_name_systematic 'K1.88 Ca2.08 Ta2 Ti0.93 O10 (H2 O)1.44'
_space_group_IT_number 123
_symmetry_space_group_name_Hall '-P 4 2'
_symmetry_space_group_name_H-M 'P 4/m m m'
_cell_angle_alpha 90
_cell_angle_beta 90
_cell_angle_gamma 90
_cell_formula_units_Z 1
_cell_length_a 3.8903
_cell_length_b 3.8903
_cell_length_c 16.709
_cell_volume 252.881
_citation_journal_id_ASTM JSSCBI
_cod_data_source_file Schaak_JSSCBI_2000_75.cif
_cod_data_source_block H2.88Ca2.08K1.88O11.44Ta2Ti0.93
_cod_original_cell_volume 252.8813
_cod_original_formula_sum 'H2.88 Ca2.08 K1.88 O11.44 Ta2 Ti0.93'
_cod_database_code 1526470

loop_
_symmetry_equiv_pos_as_xyz
x,y,z
-y,x,z
-x,-y,z
y,-x,z
x,-y,-z
y,x,-z
-x,y,-z
-y,-x,-z
-x,-y,-z
y,-x,-z
x,y,-z
-y,x,-z
-x,y,z
-y,-x,z
x,-y,z
y,x,z

loop_
_atom_site_label
_atom_site_type_symbol
_atom_site_fract_x
_atom_site_fract_y
_atom_site_fract_z
_atom_site_occupancy
_atom_site_U_iso_or_equiv
O5 O-2 0.21 0 0.5 0.41 0.0
Ti2 Ti+4 0 0 0.2444 0.35 0.0
O3 O-2 0 0.5 0.232 1 0.0
Ti1 Ti+4 0 0 0 0.29 0.0
O2 O-2 0 0 0.106 0.95 0.0
Ta1 Ta+5 0 0 0 0.653 0.0
O4 O-2 0 0 0.365 0.96 0.0
Ca1 Ca+2 0.5 0.5 0.119 1.04 0.0
K1 K+1 0.5 0.5 0.381 0.94 0.0
Ta2 Ta+5 0 0 0.2444 0.676 0.0
O1 O-2 0 0.5 0 0.99 0.0
